data_4503962
loop_
_publ_author_name
'Mitzi, David B.'
'Afzali, Ali'

_publ_section_title
;
 Diels&#x2212;Alder Adduct of Pentacene and Maleimide:&#x00A0; Crystal
 Growth and the Influence of Solvent Molecules on Structure and Hydrogen
 Bonding
;
_journal_issue 4
_journal_name_full 'Crystal Growth &amp; Design'
_journal_page_first 691
_journal_paper_doi 10.1021/cg060559w
_journal_volume 7
_journal_year 2007
_chemical_formula_moiety 'C67 H49 N5 O4 '
_chemical_formula_sum 'C67 H49 N5 O4'
_chemical_formula_weight 988.14
_chemical_name_common 'pentacene-maleimide adduct w/ pyridine'
_chemical_name_systematic ?
_space_group_IT_number 2
_symmetry_cell_setting triclinic
_symmetry_space_group_name_Hall '-P 1'
_symmetry_space_group_name_H-M 'P -1'
_cell_angle_alpha 102.799(3)
_cell_angle_beta 95.801(3)
_cell_angle_gamma 91.164(3)
_cell_formula_units_Z 2
_cell_length_a 10.920(2)
_cell_length_b 15.549(2)
_cell_length_c 15.558(2)
_cell_measurement_reflns_used 2763
_cell_measurement_temperature 293
_cell_measurement_theta_max 25.00
_cell_measurement_theta_min 0
_cell_volume 2560.4(7)
_computing_data_reduction 'NRCVAX DATRD2'
_computing_molecular_graphics NRCVAX
_computing_publication_material 'NRCVAX TABLES Jan 94 Version'
_computing_structure_refinement 'NRCVAX LSTSQ'
_computing_structure_solution 'NRCVAX SOLVER'
_diffrn_ambient_temperature 293
_diffrn_measurement_device 'SMART 1000'
_diffrn_measurement_method CCD
_diffrn_radiation_monochromator graphite
_diffrn_radiation_source 'xray tube'
_diffrn_radiation_type 'Molybdenum K\a'
_diffrn_radiation_wavelength 0.70930
_diffrn_reflns_av_R_equivalents 0.020
_diffrn_reflns_limit_h_max 12
_diffrn_reflns_limit_h_min -12
_diffrn_reflns_limit_k_max 18
_diffrn_reflns_limit_k_min 0
_diffrn_reflns_limit_l_max 18
_diffrn_reflns_limit_l_min -18
_diffrn_reflns_number 22190
_diffrn_reflns_theta_max 25.00
_diffrn_reflns_theta_min 0.00
_exptl_absorpt_coefficient_mu 0.08
_exptl_absorpt_correction_type empirical
_exptl_absorpt_process_details SADABS
_exptl_crystal_colour colorless
_exptl_crystal_density_diffrn 1.282
_exptl_crystal_description plate
_exptl_crystal_F_000 1036.59
_exptl_crystal_size_max 0.04
_exptl_crystal_size_mid 0.11
_exptl_crystal_size_min 0.79
_refine_diff_density_max 0.28
_refine_diff_density_min -0.26
_refine_ls_extinction_coef 9629(1682)
_refine_ls_extinction_method Larson
_refine_ls_goodness_of_fit_obs 1.46
_refine_ls_matrix_type full
_refine_ls_number_parameters 867
_refine_ls_number_reflns 4138
_refine_ls_R_factor_all 0.058
_refine_ls_R_factor_obs 0.057
_refine_ls_shift/esd_max 0.000
_refine_ls_structure_factor_coef F
_refine_ls_weighting_details 'calc w=1/(\s^2^(F)+0.0003F^2^)'
_refine_ls_weighting_scheme calc
_refine_ls_wR_factor_all 0.057
_refine_ls_wR_factor_obs 0.057
_reflns_number_observed 4141
_reflns_number_total 8947
_reflns_observed_criterion 'Inet > 2.0\s(Inet)'
_cod_data_source_file cg060559wsi20060821_120947.cif
_cod_data_source_block 2C26H17NO2.3C5H5N_compound_3
_cod_depositor_comments
;
The following automatic conversions were performed:

'_symmetry_cell_setting' value 'Triclinic' changed to 'triclinic'
according to /home/saulius/struct/CIF-dictionaries/cif_core.dic
dictionary named 'cif_core.dic' version 2.4.1 from 2010-06-29.

Automatic conversion script
Id: cif_fix_values 1715 2011-07-08 13:25:40Z adriana 
;
_cod_original_cell_volume 2560.4(6)
_cod_original_formula_sum 'C67 H49 N5 O4 '
_cod_database_code 4503962

loop_
_symmetry_equiv_pos_as_xyz
x,y,z
-x,-y,-z

loop_
_atom_site_aniso_label
_atom_site_aniso_U_11
_atom_site_aniso_U_22
_atom_site_aniso_U_33
_atom_site_aniso_U_12
_atom_site_aniso_U_13
_atom_site_aniso_U_23
_atom_site_aniso_type_symbol
N1 0.053(3) 0.048(3) 0.056(3) 0.0070(22) 0.0107(23) 0.0125(22) N
O1 0.0728(24) 0.0582(20) 0.0624(22) -0.0055(18) -0.0155(20) 0.0074(17) O
O2 0.0620(23) 0.0649(22) 0.125(3) 0.0252(19) 0.0120(22) 0.0151(22) O
C1 0.111(6) 0.087(4) 0.057(4) -0.002(4) 0.014(4) 0.032(3) C
C2 0.094(5) 0.087(4) 0.059(4) -0.010(4) 0.006(3) 0.032(3) C
C3 0.061(4) 0.073(3) 0.053(3) -0.009(3) 0.013(3) 0.014(3) C
C4 0.053(3) 0.056(3) 0.035(3) 0.009(3) 0.0086(25) 0.0061(24) C
C5 0.038(3) 0.055(3) 0.038(3) 0.0058(25) 0.0021(24) 0.0072(24) C
C6 0.035(3) 0.046(3) 0.037(3) 0.0054(22) 0.0056(22) 0.0044(22) C
C7 0.034(3) 0.051(3) 0.043(3) 0.0082(23) 0.0008(24) 0.0112(24) C
C8 0.043(3) 0.045(3) 0.045(3) 0.0060(22) -0.0018(23) 0.0074(23) C
C9 0.047(3) 0.055(3) 0.053(3) 0.006(3) -0.004(3) 0.007(3) C
C10 0.064(4) 0.048(3) 0.057(3) 0.003(3) 0.006(3) 0.008(3) C
C11 0.078(4) 0.060(4) 0.075(4) 0.006(3) -0.004(3) 0.003(3) C
C12 0.102(5) 0.056(4) 0.103(5) -0.007(4) 0.006(4) 0.002(4) C
C13 0.091(5) 0.069(5) 0.094(5) -0.019(4) -0.011(4) -0.001(4) C
C14 0.067(4) 0.073(4) 0.083(4) -0.014(4) -0.006(4) 0.009(3) C
C15 0.053(3) 0.060(3) 0.050(3) -0.004(3) -0.002(3) 0.006(3) C
C16 0.042(3) 0.063(3) 0.061(3) 0.002(3) -0.006(3) 0.012(3) C
C17 0.038(3) 0.051(3) 0.050(3) 0.0036(23) 0.0011(24) 0.0102(24) C
C18 0.033(3) 0.053(3) 0.059(3) 0.0044(23) 0.0009(25) 0.013(3) C
C19 0.048(3) 0.046(3) 0.040(3) 0.0071(23) 0.0067(24) 0.0078(23) C
C20 0.052(3) 0.058(3) 0.043(3) 0.009(3) 0.000(3) 0.014(3) C
C21 0.065(4) 0.054(3) 0.036(3) 0.009(3) 0.008(3) 0.0158(24) C
C22 0.085(5) 0.074(4) 0.056(4) 0.007(3) 0.001(3) 0.028(3) C
C23 0.050(3) 0.043(3) 0.041(3) 0.0049(23) 0.0090(24) 0.0186(25) C
C24 0.056(3) 0.045(3) 0.037(3) -0.002(3) 0.011(3) 0.0084(24) C
C25 0.055(4) 0.052(3) 0.070(4) 0.008(3) 0.025(3) 0.014(3) C
C26 0.042(3) 0.051(3) 0.057(3) 0.0045(24) 0.014(3) 0.014(3) C
N2 0.058(3) 0.064(3) 0.041(3) 0.0082(21) 0.0114(22) 0.011(3) N
O3 0.0814(25) 0.0609(21) 0.0677(23) -0.0145(19) 0.0112(19) 0.0142(19) O
O4 0.0656(22) 0.0587(21) 0.0571(22) 0.0024(17) 0.0031(18) -0.0041(18) O
C27 0.068(4) 0.106(5) 0.070(4) 0.029(4) -0.019(4) 0.009(4) C
C28 0.076(4) 0.081(4) 0.074(4) 0.032(4) -0.001(3) 0.016(4) C
C29 0.059(4) 0.061(4) 0.062(4) 0.016(3) 0.002(3) 0.016(3) C
C30 0.042(3) 0.051(3) 0.044(3) 0.0111(23) 0.0071(24) 0.0126(24) C
C31 0.045(3) 0.035(3) 0.051(3) 0.0039(23) 0.0060(25) 0.0072(24) C
C32 0.037(3) 0.043(3) 0.034(3) -0.0007(21) 0.0069(21) 0.0059(22) C
C33 0.049(3) 0.038(3) 0.039(3) -0.0007(22) 0.0054(24) 0.0053(23) C
C34 0.036(3) 0.045(3) 0.040(3) 0.0027(21) -0.0039(23) 0.0037(24) C
C35 0.050(3) 0.045(3) 0.046(3) 0.0069(24) 0.003(3) 0.005(3) C
C36 0.043(3) 0.057(3) 0.041(3) 0.0074(23) 0.0024(24) 0.009(3) C
C37 0.072(4) 0.057(4) 0.056(4) 0.003(3) 0.010(3) 0.009(3) C
C38 0.087(4) 0.087(5) 0.041(4) 0.015(3) 0.018(3) 0.016(4) C
C39 0.083(4) 0.064(4) 0.063(4) 0.021(3) 0.017(3) 0.020(4) C
C40 0.064(3) 0.057(3) 0.058(4) 0.018(3) 0.016(3) 0.021(3) C
C41 0.048(3) 0.046(3) 0.047(3) 0.0165(23) 0.0062(25) 0.009(3) C
C42 0.048(3) 0.040(3) 0.053(3) 0.0034(24) 0.005(3) 0.010(3) C
C43 0.041(3) 0.043(3) 0.042(3) 0.0062(21) 0.0008(23) 0.0060(25) C
C44 0.046(3) 0.035(3) 0.047(3) 0.0026(22) -0.0020(24) 0.0057(24) C
C45 0.0308(25) 0.040(3) 0.041(3) 0.0018(20) 0.0027(22) 0.0052(22) C
C46 0.043(3) 0.044(3) 0.040(3) 0.0023(24) 0.0076(24) -0.0007(24) C
C47 0.040(3) 0.056(3) 0.039(3) 0.0033(24) 0.0019(23) 0.0022(24) C
C48 0.053(3) 0.073(4) 0.058(3) 0.011(3) -0.005(3) 0.004(3) C
C49 0.038(3) 0.051(3) 0.043(3) 0.0015(23) -0.002(3) 0.0049(24) C
C50 0.045(3) 0.056(3) 0.049(3) 0.004(3) 0.006(3) 0.008(3) C
C51 0.043(3) 0.047(3) 0.058(4) 0.0104(24) 0.006(3) 0.010(3) C
C52 0.040(3) 0.047(3) 0.044(3) 0.0080(23) -0.0012(23) 0.0107(24) C
N3 0.082(3) 0.080(3) 0.057(3) 0.014(3) 0.012(3) 0.002(3) N
C53 0.094(5) 0.082(5) 0.059(4) 0.001(4) 0.001(4) 0.005(4) C
C54 0.118(5) 0.095(5) 0.060(5) 0.007(4) 0.007(4) 0.022(4) C
C55 0.100(5) 0.103(6) 0.053(4) 0.013(4) 0.011(4) 0.002(5) C
C56 0.104(5) 0.072(5) 0.078(5) 0.001(4) 0.015(4) -0.002(4) C
C57 0.084(4) 0.079(5) 0.071(5) 0.005(3) 0.021(4) 0.004(4) C
N4 0.063(3) 0.0485(25) 0.079(3) 0.0046(24) 0.023(3) 0.0149(24) N
C58 0.055(4) 0.074(4) 0.080(4) 0.010(3) 0.017(3) 0.027(4) C
C59 0.069(5) 0.084(5) 0.091(5) -0.005(4) 0.001(4) -0.014(4) C
C60 0.076(5) 0.057(5) 0.152(7) 0.002(4) 0.024(5) -0.011(5) C
C61 0.075(5) 0.058(4) 0.118(6) 0.019(4) 0.023(4) 0.024(4) C
C62 0.046(3) 0.067(4) 0.085(4) 0.003(3) 0.014(3) 0.009(3) C
N5 0.143(8) 0.097(5) 0.267(12) -0.011(6) 0.078(8) 0.010(7) N
C63 0.090(8) 0.136(10) 0.247(17) 0.044(6) -0.054(9) -0.064(10) C
C64 0.183(12) 0.149(9) 0.093(7) 0.074(9) -0.014(8) 0.015(6) C
C65 0.167(9) 0.139(7) 0.097(7) 0.007(7) 0.058(6) 0.043(6) C
C66 0.114(7) 0.107(6) 0.097(6) 0.007(5) 0.021(5) 0.013(5) C
C67 0.138(7) 0.097(5) 0.091(5) 0.006(5) 0.039(6) 0.046(4) C

loop_
_atom_site_label
_atom_site_fract_x
_atom_site_fract_y
_atom_site_fract_z
_atom_site_U_iso_or_equiv
_atom_site_thermal_displace_type
_atom_site_type_symbol
N1 0.0654(4) 0.5680(3) 0.4333(3) 0.052(3) Uani N
O1 0.2440(3) 0.50910(18) 0.47723(21) 0.0671(22) Uani O
O2 -0.1225(3) 0.59086(20) 0.36568(24) 0.085(3) Uani O
C1 0.2301(7) 0.6677(4) 0.0602(4) 0.082(5) Uani C
C2 0.3464(6) 0.6543(4) 0.1009(3) 0.078(4) Uani C
C3 0.3579(5) 0.5962(3) 0.1549(3) 0.062(3) Uani C
C4 0.2536(4) 0.5495(3) 0.1713(3) 0.048(3) Uani C
C5 0.2634(4) 0.4883(3) 0.2269(3) 0.044(3) Uani C
C6 0.1617(4) 0.44602(25) 0.2432(3) 0.040(3) Uani C
C7 0.1588(4) 0.3777(3) 0.2985(3) 0.043(3) Uani C
C8 0.0825(4) 0.2985(3) 0.2451(3) 0.045(3) Uani C
C9 0.1165(5) 0.2135(3) 0.2266(3) 0.053(3) Uani C
C10 0.0339(5) 0.1452(3) 0.1778(3) 0.057(3) Uani C
C11 0.0659(6) 0.0548(3) 0.1580(4) 0.073(4) Uani C
C12 -0.0161(7) -0.0095(4) 0.1125(4) 0.090(5) Uani C
C13 -0.1342(7) 0.0110(4) 0.0831(4) 0.089(5) Uani C
C14 -0.1685(6) 0.0967(4) 0.0997(4) 0.077(4) Uani C
C15 -0.0859(4) 0.1657(3) 0.1476(3) 0.056(3) Uani C
C16 -0.1197(5) 0.2549(3) 0.1664(3) 0.057(3) Uani C
C17 -0.0372(4) 0.3192(3) 0.2129(3) 0.047(3) Uani C
C18 -0.0597(4) 0.4172(3) 0.2387(3) 0.049(3) Uani C
C19 0.0435(4) 0.4657(3) 0.2078(3) 0.044(3) Uani C
C20 0.0308(5) 0.5220(3) 0.1527(3) 0.051(3) Uani C
C21 0.1356(4) 0.5645(3) 0.1322(3) 0.051(3) Uani C
C22 0.1270(6) 0.6249(3) 0.0751(3) 0.070(4) Uani C
C23 0.0834(4) 0.4168(3) 0.3770(3) 0.043(3) Uani C
C24 0.1437(5) 0.5003(3) 0.4356(3) 0.046(3) Uani C
C25 -0.0425(5) 0.5419(3) 0.3796(3) 0.057(3) Uani C
C26 -0.0427(4) 0.4430(3) 0.3412(3) 0.049(3) Uani C
N2 0.3275(3) 0.2600(3) 0.6477(3) 0.054(3) Uani N
O3 0.2676(3) 0.11870(21) 0.57258(21) 0.0700(23) Uani O
O4 0.4068(3) 0.40245(20) 0.68800(21) 0.0634(21) Uani O
C27 0.9316(6) 0.1755(5) 0.7114(4) 0.084(4) Uani C
C28 0.8941(5) 0.0884(4) 0.6734(4) 0.077(4) Uani C
C29 0.7925(5) 0.0689(4) 0.6146(4) 0.060(4) Uani C
C30 0.7208(4) 0.1365(3) 0.5905(3) 0.045(3) Uani C
C31 0.6141(4) 0.1186(3) 0.5301(3) 0.044(3) Uani C
C32 0.5483(3) 0.18518(25) 0.50839(25) 0.0379(25) Uani C
C33 0.4332(4) 0.1768(3) 0.4436(3) 0.043(3) Uani C
C34 0.4627(3) 0.2261(3) 0.3736(3) 0.042(3) Uani C
C35 0.4564(4) 0.1922(3) 0.2852(3) 0.048(3) Uani C
C36 0.4912(4) 0.2453(3) 0.2273(3) 0.048(3) Uani C
C37 0.4856(5) 0.2134(4) 0.1352(4) 0.062(4) Uani C
C38 0.5188(5) 0.2661(4) 0.0817(4) 0.070(4) Uani C
C39 0.5602(5) 0.3539(4) 0.1176(4) 0.068(4) Uani C
C40 0.5681(4) 0.3872(4) 0.2061(4) 0.057(3) Uani C
C41 0.5330(4) 0.3347(3) 0.2637(3) 0.047(3) Uani C
C42 0.5380(4) 0.3678(3) 0.3559(3) 0.047(3) Uani C
C43 0.5037(4) 0.3156(3) 0.4102(3) 0.043(3) Uani C
C44 0.5079(4) 0.3409(3) 0.5099(3) 0.044(3) Uani C
C45 0.5878(4) 0.27542(24) 0.5454(3) 0.038(3) Uani C
C46 0.6898(4) 0.2944(3) 0.6047(3) 0.044(3) Uani C
C47 0.7589(4) 0.2258(3) 0.6297(3) 0.046(3) Uani C
C48 0.8661(5) 0.2437(4) 0.6901(3) 0.064(3) Uani C
C49 0.3322(4) 0.2283(3) 0.4944(3) 0.045(3) Uani C
C50 0.3033(4) 0.1931(3) 0.5735(3) 0.051(3) Uani C
C51 0.3727(4) 0.3374(3) 0.6309(3) 0.050(3) Uani C
C52 0.3762(4) 0.3248(3) 0.5329(3) 0.044(3) Uani C
N3 0.2726(4) 0.2757(3) 0.8323(3) 0.075(3) Uani N
C53 0.2266(5) 0.2227(4) 0.8797(4) 0.081(5) Uani C
C54 0.2017(6) 0.2514(5) 0.9656(4) 0.091(5) Uani C
C55 0.2252(6) 0.3391(5) 1.0045(5) 0.087(5) Uani C
C56 0.2723(6) 0.3941(5) 0.9588(5) 0.087(5) Uani C
C57 0.2934(5) 0.3614(4) 0.8732(5) 0.079(4) Uani C
N4 0.0937(4) 0.74077(24) 0.5437(3) 0.062(3) Uani N
C58 0.1830(5) 0.7724(4) 0.6079(4) 0.067(4) Uani C
C59 0.2011(6) 0.8603(5) 0.6461(4) 0.088(5) Uani C
C60 0.1248(7) 0.9181(5) 0.6164(6) 0.099(6) Uani C
C61 0.0316(7) 0.8868(4) 0.5528(5) 0.082(5) Uani C
C62 0.0188(5) 0.7982(4) 0.5171(4) 0.067(4) Uani C
N5 0.5418(11) 0.9724(4) 0.1290(8) 0.170(9) Uani N
C63 0.5809(10) 0.9505(8) 0.2128(12) 0.179(11) Uani C
C64 0.4915(14) 0.9053(7) 0.2450(6) 0.144(9) Uani C
C65 0.3836(11) 0.8858(5) 0.2001(7) 0.129(8) Uani C
C66 0.3566(7) 0.9101(5) 0.1255(6) 0.107(6) Uani C
C67 0.4300(10) 0.9510(5) 0.0910(5) 0.103(6) Uani C
HN1 0.081(6) 0.628(4) 0.470(4) 0.16(3) Uiso H
HN2 0.307(4) 0.253(3) 0.701(3) 0.071(16) Uiso H
HC1 0.210(5) 0.713(3) 0.023(4) 0.120(21) Uiso H
HC2 0.432(5) 0.700(4) 0.094(4) 0.156(23) Uiso H
HC3 0.445(4) 0.586(3) 0.182(3) 0.080(16) Uiso H
HC5 0.345(3) 0.4789(21) 0.2517(22) 0.041(11) Uiso H
HC7 0.243(3) 0.3662(19) 0.3228(20) 0.031(10) Uiso H
HC9 0.196(3) 0.2041(22) 0.2506(23) 0.043(12) Uiso H
HC11 0.148(4) 0.044(3) 0.188(3) 0.085(17) Uiso H
HC12 0.005(4) -0.078(3) 0.091(3) 0.117(19) Uiso H
HC13 -0.193(4) -0.034(3) 0.040(3) 0.093(17) Uiso H
HC14 -0.258(4) 0.110(3) 0.085(3) 0.080(16) Uiso H
HC16 -0.209(4) 0.2671(22) 0.1453(23) 0.057(12) Uiso H
HC18 -0.147(3) 0.4332(21) 0.2110(23) 0.056(12) Uiso H
HC20 -0.051(4) 0.5339(22) 0.1252(24) 0.056(13) Uiso H
HC22 0.041(4) 0.634(3) 0.045(3) 0.087(17) Uiso H
HC23 0.083(3) 0.3761(20) 0.4133(21) 0.030(10) Uiso H
HC26 -0.112(3) 0.4184(22) 0.3634(24) 0.052(12) Uiso H
HC27 1.002(5) 0.191(3) 0.754(4) 0.111(20) Uiso H
HC28 0.947(4) 0.030(3) 0.686(3) 0.120(18) Uiso H
HC31 0.588(3) 0.0583(23) 0.5027(23) 0.045(11) Uiso H
HC33 0.409(3) 0.1137(24) 0.4154(24) 0.054(12) Uiso H
HC35 0.431(3) 0.1298(24) 0.2627(24) 0.053(12) Uiso H
HC37 0.456(3) 0.1548(24) 0.1132(24) 0.045(13) Uiso H
HC38 0.519(3) 0.2437(23) 0.021(3) 0.055(14) Uiso H
HC39 0.581(4) 0.394(3) 0.080(3) 0.092(18) Uiso H
HC40 0.599(3) 0.4482(25) 0.236(3) 0.058(14) Uiso H
HC42 0.567(3) 0.425(3) 0.382(3) 0.060(14) Uiso H
HC44 0.538(3) 0.4022(20) 0.5375(20) 0.031(10) Uiso H
HC46 0.721(3) 0.3577(24) 0.6316(24) 0.056(12) Uiso H
HC47 0.767(4) 0.011(3) 0.587(3) 0.060(15) Uiso H
HC48 0.899(3) 0.307(3) 0.715(3) 0.058(13) Uiso H
HC49 0.260(3) 0.2259(18) 0.4548(19) 0.017(9) Uiso H
HC52 0.323(3) 0.3671(23) 0.5135(23) 0.054(12) Uiso H
HC53 0.211(5) 0.159(4) 0.836(4) 0.140(23) Uiso H
HC54 0.174(6) 0.211(4) 1.000(4) 0.15(3) Uiso H
HC55 0.211(5) 0.355(3) 1.064(4) 0.112(22) Uiso H
HC56 0.291(4) 0.459(3) 0.982(3) 0.110(20) Uiso H
HC57 0.323(4) 0.397(3) 0.834(3) 0.088(18) Uiso H
HC58 0.234(4) 0.727(3) 0.628(3) 0.090(17) Uiso H
HC59 0.274(4) 0.879(3) 0.687(3) 0.082(17) Uiso H
HC60 0.138(4) 0.978(3) 0.635(3) 0.097(20) Uiso H
HC61 -0.027(5) 0.919(3) 0.521(3) 0.107(20) Uiso H
HC62 -0.049(4) 0.769(3) 0.471(3) 0.087(17) Uiso H
HC63 0.678 0.980 0.220 0.35(6) Uiso H
HC64 0.537 0.894 0.310 0.42(8) Uiso H
HC65 0.318 0.849 0.228 0.29(5) Uiso H
HC66 0.260 0.892 0.093 0.20(3) Uiso H
HC67 0.394 0.966 0.027 0.29(5) Uiso H

loop_
_atom_type_symbol
_atom_type_scat_dispersion_real
_atom_type_scat_dispersion_imag
_atom_type_scat_source
C 0.003 0.002 'International Tables Vol. IV Table 2.2B'
H 0.000 0.000 'International Tables Vol. IV Table 2.2B'
N 0.006 0.003 'International Tables Vol. IV Table 2.2B'
O 0.011 0.006 'International Tables Vol. IV Table 2.2B'

loop_
_geom_angle_atom_site_label_1
_geom_angle_atom_site_label_2
_geom_angle_atom_site_label_3
_geom_angle
C24 N1 C25 113.2(4)
C24 N1 HN1 123(4)
C25 N1 HN1 122(4)
C2 C1 C22 121.1(6)
C2 C1 HC1 126(3)
C22 C1 HC1 111(3)
C1 C2 C3 119.9(6)
C1 C2 HC2 118(3)
C3 C2 HC2 120(3)
C2 C3 C4 120.9(5)
C2 C3 HC3 118.3(22)
C4 C3 HC3 120.8(22)
C3 C4 C5 121.9(4)
C3 C4 C21 119.4(4)
C5 C4 C21 118.7(4)
C4 C5 C6 120.7(4)
C4 C5 HC5 116.6(19)
C6 C5 HC5 122.7(19)
C5 C6 C7 126.3(4)
C5 C6 C19 119.9(4)
C7 C6 C19 113.8(4)
C6 C7 C8 108.2(3)
C6 C7 C23 106.3(3)
C6 C7 HC7 111.5(17)
C8 C7 C23 105.0(3)
C8 C7 HC7 116.3(17)
C23 C7 HC7 108.9(18)
C7 C8 C9 127.0(4)
C7 C8 C17 113.5(4)
C9 C8 C17 119.5(4)
C8 C9 C10 120.9(4)
C8 C9 HC9 115.4(21)
C10 C9 HC9 123.6(21)
C9 C10 C11 122.5(5)
C9 C10 C15 119.4(4)
C11 C10 C15 118.1(5)
C10 C11 C12 121.2(6)
C10 C11 HC11 114.0(24)
C12 C11 HC11 124.2(24)
C11 C12 C13 120.6(6)
C11 C12 HC12 124(3)
C13 C12 HC12 115(3)
C12 C13 C14 120.3(6)
C12 C13 HC13 122(3)
C14 C13 HC13 116(3)
C13 C14 C15 120.9(6)
C13 C14 HC14 119.8(24)
C15 C14 HC14 118.8(24)
C10 C15 C14 119.0(5)
C10 C15 C16 119.1(4)
C14 C15 C16 121.9(5)
C15 C16 C17 119.9(4)
C15 C16 HC16 116.9(19)
C17 C16 HC16 123.1(19)
C8 C17 C16 121.1(4)
C8 C17 C18 112.8(4)
C16 C17 C18 126.2(4)
C17 C18 C19 107.3(3)
C17 C18 C26 106.3(3)
C17 C18 HC18 112.7(18)
C19 C18 C26 106.4(4)
C19 C18 HC18 110.7(18)
C26 C18 HC18 113.1(19)
C6 C19 C18 112.5(4)
C6 C19 C20 121.0(4)
C18 C19 C20 126.5(4)
C19 C20 C21 120.1(4)
C19 C20 HC20 121.7(20)
C21 C20 HC20 118.2(20)
C4 C21 C20 119.4(4)
C4 C21 C22 118.3(5)
C20 C21 C22 122.3(5)
C1 C22 C21 120.4(6)
C1 C22 HC22 121.3(23)
C21 C22 HC22 118.3(24)
C7 C23 C24 112.4(3)
C7 C23 C26 109.9(4)
C7 C23 HC23 107.5(19)
C24 C23 C26 105.4(4)
C24 C23 HC23 105.3(19)
C26 C23 HC23 116.3(19)
N1 C24 O1 124.1(4)
N1 C24 C23 108.5(4)
O1 C24 C23 127.4(4)
N1 C25 O2 124.4(4)
N1 C25 C26 109.0(4)
O2 C25 C26 126.6(5)
C18 C26 C23 110.6(4)
C18 C26 C25 114.0(4)
C18 C26 HC26 108.7(21)
C23 C26 C25 103.8(4)
C23 C26 HC26 114.8(20)
C25 C26 HC26 104.9(20)
C50 N2 C51 113.8(4)
C50 N2 HN2 120(3)
C51 N2 HN2 125(3)
C28 C27 C48 120.7(6)
C28 C27 HC27 122(3)
C48 C27 HC27 116(3)
C27 C28 C29 120.8(5)
C27 C28 HC28 123.5(25)
C29 C28 HC28 115.7(25)
C28 C29 C30 121.0(5)
C28 C29 HC47 122.6(24)
C30 C29 HC47 116.4(24)
C29 C30 C31 122.5(4)
C29 C30 C47 118.3(4)
C31 C30 C47 119.1(4)
C30 C31 C32 120.8(4)
C30 C31 HC31 119.7(20)
C32 C31 HC31 119.5(20)
C31 C32 C33 127.1(4)
C31 C32 C45 120.6(4)
C33 C32 C45 112.2(3)
C32 C33 C34 106.4(3)
C32 C33 C49 107.1(3)
C32 C33 HC33 111.8(20)
C34 C33 C49 106.7(3)
C34 C33 HC33 110.2(20)
C49 C33 HC33 114.2(20)
C33 C34 C35 126.4(4)
C33 C34 C43 112.9(4)
C35 C34 C43 120.6(4)
C34 C35 C36 120.5(4)
C34 C35 HC35 118.2(21)
C36 C35 HC35 121.2(21)
C35 C36 C37 122.6(4)
C35 C36 C41 119.1(4)
C37 C36 C41 118.3(4)
C36 C37 C38 121.1(5)
C36 C37 HC37 116.4(22)
C38 C37 HC37 122.6(22)
C37 C38 C39 120.5(5)
C37 C38 HC38 120.6(22)
C39 C38 HC38 118.8(22)
C38 C39 C40 120.4(5)
C38 C39 HC39 122(3)
C40 C39 HC39 117(3)
C39 C40 C41 120.6(5)
C39 C40 HC40 124.7(22)
C41 C40 HC40 114.7(22)
C36 C41 C40 119.0(4)
C36 C41 C42 118.9(4)
C40 C41 C42 122.1(4)
C41 C42 C43 121.0(4)
C41 C42 HC42 121.1(24)
C43 C42 HC42 117.9(24)
C34 C43 C42 120.0(4)
C34 C43 C44 113.2(4)
C42 C43 C44 126.9(4)
C43 C44 C45 106.6(3)
C43 C44 C52 107.0(3)
C43 C44 HC44 115.2(18)
C45 C44 C52 106.5(3)
C45 C44 HC44 110.8(17)
C52 C44 HC44 110.2(17)
C32 C45 C44 113.6(3)
C32 C45 C46 119.7(4)
C44 C45 C46 126.8(4)
C45 C46 C47 120.8(4)
C45 C46 HC46 121.6(19)
C47 C46 HC46 117.6(19)
C30 C47 C46 119.0(4)
C30 C47 C48 119.1(4)
C46 C47 C48 121.9(4)
C27 C48 C47 120.1(5)
C27 C48 HC48 119.9(20)
C47 C48 HC48 119.9(20)
C33 C49 C50 112.9(3)
C33 C49 C52 110.4(3)
C33 C49 HC49 109.0(17)
C50 C49 C52 104.9(4)
C50 C49 HC49 109.6(17)
C52 C49 HC49 109.8(16)
N2 C50 O3 125.5(4)
N2 C50 C49 108.0(4)
O3 C50 C49 126.5(4)
N2 C51 O4 124.0(4)
N2 C51 C52 108.5(4)
O4 C51 C52 127.4(4)
C44 C52 C49 110.2(3)
C44 C52 C51 111.5(4)
C44 C52 HC52 109.3(21)
C49 C52 C51 104.7(4)
C49 C52 HC52 113.8(21)
C51 C52 HC52 107.2(21)
C53 N3 C57 116.7(5)
N3 C53 C54 123.4(6)
N3 C53 HC53 106(3)
C54 C53 HC53 129(3)
C53 C54 C55 117.6(7)
C53 C54 HC54 121(4)
C55 C54 HC54 120(4)
C54 C55 C56 120.4(7)
C54 C55 HC55 114(3)
C56 C55 HC55 124(3)
C55 C56 C57 118.9(7)
C55 C56 HC56 125(3)
C57 C56 HC56 115(3)
N3 C57 C56 122.9(6)
N3 C57 HC57 112(3)
C56 C57 HC57 124(3)
C58 N4 C62 117.5(5)
N4 C58 C59 122.9(6)
N4 C58 HC58 114(3)
C59 C58 HC58 122(3)
C58 C59 C60 118.6(7)
C58 C59 HC59 118(3)
C60 C59 HC59 122(3)
C59 C60 C61 119.2(6)
C59 C60 HC60 122(3)
C61 C60 HC60 117(3)
C60 C61 C62 119.3(6)
C60 C61 HC61 129(3)
C62 C61 HC61 110(3)
N4 C62 C61 122.5(6)
N4 C62 HC62 112.6(24)
C61 C62 HC62 124.9(25)
C63 N5 C67 120.1(9)
N5 C63 C64 114.3(9)
N5 C63 HC63 96.4(15)
C64 C63 HC63 149.3(17)
C63 C64 C65 120.1(10)
C63 C64 HC64 104.9(13)
C65 C64 HC64 135.1(13)
C64 C65 C66 120.9(9)
C64 C65 HC65 116.9(11)
C66 C65 HC65 122.3(11)
C65 C66 C67 124.0(9)
C65 C66 HC66 115.2(10)
C67 C66 HC66 120.7(9)
N5 C67 C66 120.6(8)
N5 C67 HC67 123.6(10)
C66 C67 HC67 115.8(10)

loop_
_geom_bond_atom_site_label_1
_geom_bond_atom_site_label_2
_geom_bond_distance
N1 C24 1.374(6)
N1 C25 1.372(7)
N1 HN1 0.99(7)
O1 C24 1.203(6)
O2 C25 1.205(6)
C1 C2 1.402(10)
C1 C22 1.362(9)
C1 HC1 1.01(5)
C2 C3 1.363(8)
C2 HC2 1.19(6)
C3 C4 1.414(7)
C3 HC3 1.04(5)
C4 C5 1.420(6)
C4 C21 1.415(6)
C5 C6 1.353(6)
C5 HC5 0.96(4)
C6 C7 1.509(6)
C6 C19 1.418(6)
C7 C8 1.505(6)
C7 C23 1.560(6)
C7 HC7 0.99(3)
C8 C9 1.358(6)
C8 C17 1.421(6)
C9 C10 1.408(7)
C9 HC9 0.93(4)
C10 C11 1.430(7)
C10 C15 1.412(7)
C11 C12 1.351(9)
C11 HC11 1.01(5)
C12 C13 1.391(11)
C12 HC12 1.08(5)
C13 C14 1.368(9)
C13 HC13 1.02(5)
C14 C15 1.411(7)
C14 HC14 1.01(5)
C15 C16 1.416(7)
C16 C17 1.359(7)
C16 HC16 1.03(4)
C17 C18 1.518(6)
C18 C19 1.519(6)
C18 C26 1.547(7)
C18 HC18 1.06(4)
C19 C20 1.354(6)
C20 C21 1.408(7)
C20 HC20 0.99(4)
C21 C22 1.428(6)
C22 HC22 1.03(5)
C23 C24 1.507(6)
C23 C26 1.530(6)
C23 HC23 0.94(3)
C25 C26 1.521(6)
C26 HC26 0.97(4)
N2 C50 1.371(7)
N2 C51 1.379(6)
N2 HN2 0.91(5)
O3 C50 1.211(6)
O4 C51 1.213(6)
C27 C28 1.388(10)
C27 C48 1.373(8)
C27 HC27 0.95(5)
C28 C29 1.348(9)
C28 HC28 1.12(5)
C29 C30 1.418(6)
C29 HC47 0.93(4)
C30 C31 1.403(6)
C30 C47 1.422(6)
C31 C32 1.355(6)
C31 HC31 0.96(4)
C32 C33 1.515(6)
C32 C45 1.433(5)
C33 C34 1.519(6)
C33 C49 1.554(6)
C33 HC33 1.00(4)
C34 C35 1.353(6)
C34 C43 1.426(6)
C35 C36 1.421(7)
C35 HC35 0.98(4)
C36 C37 1.403(7)
C36 C41 1.426(6)
C37 C38 1.360(8)
C37 HC37 0.94(4)
C38 C39 1.402(9)
C38 HC38 0.93(4)
C39 C40 1.352(8)
C39 HC39 0.98(5)
C40 C41 1.414(7)
C40 HC40 0.99(4)
C41 C42 1.408(7)
C42 C43 1.366(6)
C42 HC42 0.93(4)
C43 C44 1.510(6)
C44 C45 1.514(5)
C44 C52 1.546(6)
C44 HC44 0.99(3)
C45 C46 1.355(6)
C46 C47 1.419(6)
C46 HC46 1.02(4)
C47 C48 1.406(7)
C48 HC48 1.02(4)
C49 C50 1.511(6)
C49 C52 1.535(6)
C49 HC49 0.95(3)
C51 C52 1.497(6)
C52 HC52 0.97(4)
N3 C53 1.342(9)
N3 C57 1.347(8)
C53 C54 1.370(10)
C53 HC53 1.07(6)
C54 C55 1.372(11)
C54 HC54 0.97(6)
C55 C56 1.351(11)
C55 HC55 0.94(6)
C56 C57 1.361(10)
C56 HC56 1.00(5)
C57 HC57 0.98(5)
N4 C58 1.325(8)
N4 C62 1.328(7)
C58 C59 1.366(9)
C58 HC58 0.99(5)
C59 C60 1.361(11)
C59 HC59 0.96(5)
C60 C61 1.347(12)
C60 HC60 0.92(5)
C61 C62 1.365(9)
C61 HC61 0.98(5)
C62 HC62 1.00(5)
N5 C63 1.444(24)
N5 C67 1.303(17)
C63 C64 1.388(25)
C63 HC63 1.131(13)
C64 C65 1.302(20)
C64 HC64 1.135(10)
C65 C66 1.307(15)
C65 HC65 1.091(8)
C66 C67 1.245(14)
C66 HC66 1.123(7)
C67 HC67 1.109(7)
